data_4332416
loop_
_publ_author_name
'Reger, Daniel L.'
'Semeniuc, Radu F.'
'Gardinier, James R.'
'O'Neal, Jennifer'
'Reinecke, Bryn'
'Smith, Mark D.'

_publ_section_title
;
 NewN,N,N-Heteroscorpionates Based on 2,2&#x2018;-Bis(pyrazolyl)ethanamine
 and Its Derivatives. Ligands Designed for Probing Supramolecular
 Interactions
;
_journal_issue 11
_journal_name_full 'Inorganic Chemistry'
_journal_page_first 4337
_journal_page_last 4339
_journal_paper_doi 10.1021/ic060347o
_journal_volume 45
_journal_year 2006
_chemical_formula_moiety 'C26 H26 Cu N5 P, N O3'
_chemical_formula_sum 'C26 H26 Cu N6 O3 P'
_chemical_formula_weight 565.04
_chemical_name_systematic
; 
 ? 
;
_space_group_IT_number 14
_symmetry_cell_setting monoclinic
_symmetry_space_group_name_Hall '-P 2ybc'
_symmetry_space_group_name_H-M 'P 1 21/c 1'
_atom_sites_solution_hydrogens geom
_atom_sites_solution_primary direct
_atom_sites_solution_secondary difmap
_audit_creation_method SHELXL-97
_cell_angle_alpha 90.00
_cell_angle_beta 116.1300(10)
_cell_angle_gamma 90.00
_cell_formula_units_Z 4
_cell_length_a 14.4251(7)
_cell_length_b 14.9688(8)
_cell_length_c 13.4458(7)
_cell_measurement_reflns_used 7990
_cell_measurement_temperature 150(1)
_cell_measurement_theta_max 25.054
_cell_measurement_theta_min 2.168
_cell_volume 2606.6(2)
_computing_cell_refinement 'SAINT+ NT V6.22 (Bruker, 2001)'
_computing_data_collection 'SMART NT V5.625 (Bruker, 2000)'
_computing_data_reduction 'SAINT+ NT V6.22'
_computing_molecular_graphics 'SHELXTL V6.1 (Sheldrick, 2000)'
_computing_publication_material 'SHELXTL V6.1'
_computing_structure_refinement 'SHELXL-97 (Sheldrick, 1997)'
_computing_structure_solution 'SHELXS-97 (Sheldrick, 1990)'
_diffrn_ambient_temperature 150(1)
_diffrn_measured_fraction_theta_full 0.999
_diffrn_measured_fraction_theta_max 0.999
_diffrn_measurement_device_type 'Bruker SMART APEX CCD diffractometer'
_diffrn_measurement_method 'omega scans'
_diffrn_radiation_monochromator graphite
_diffrn_radiation_source 'fine-focus sealed tube'
_diffrn_radiation_type MoK\a
_diffrn_radiation_wavelength 0.71073
_diffrn_reflns_av_R_equivalents 0.0692
_diffrn_reflns_av_sigmaI/netI 0.0638
_diffrn_reflns_limit_h_max 17
_diffrn_reflns_limit_h_min -17
_diffrn_reflns_limit_k_max 17
_diffrn_reflns_limit_k_min -17
_diffrn_reflns_limit_l_max 16
_diffrn_reflns_limit_l_min -15
_diffrn_reflns_number 21088
_diffrn_reflns_theta_full 25.07
_diffrn_reflns_theta_max 25.07
_diffrn_reflns_theta_min 1.57
_diffrn_standards_decay_% none
_exptl_absorpt_coefficient_mu 0.939
_exptl_absorpt_correction_type none
_exptl_crystal_colour colorless
_exptl_crystal_density_diffrn 1.440
_exptl_crystal_density_method 'not measured'
_exptl_crystal_description needle
_exptl_crystal_F_000 1168
_exptl_crystal_size_max 0.48
_exptl_crystal_size_mid 0.10
_exptl_crystal_size_min 0.08
_refine_diff_density_max 0.459
_refine_diff_density_min -0.273
_refine_diff_density_rms 0.071
_refine_ls_extinction_method none
_refine_ls_goodness_of_fit_ref 0.960
_refine_ls_hydrogen_treatment refU
_refine_ls_matrix_type full
_refine_ls_number_parameters 360
_refine_ls_number_reflns 4613
_refine_ls_number_restraints 0
_refine_ls_restrained_S_all 0.960
_refine_ls_R_factor_all 0.0596
_refine_ls_R_factor_gt 0.0435
_refine_ls_shift/su_max 0.001
_refine_ls_shift/su_mean 0.000
_refine_ls_structure_factor_coef Fsqd
_refine_ls_weighting_details 'calc w=1/[\s^2^(Fo^2^)+(0.0423P)^2^+0.0000P] where P=(Fo^2^+2Fc^2^)/3'
_refine_ls_weighting_scheme calc
_refine_ls_wR_factor_gt 0.0864
_refine_ls_wR_factor_ref 0.0917
_reflns_number_gt 3615
_reflns_number_total 4613
_reflns_threshold_expression >2sigma(I)
_cod_data_source_file ic060347osup1.cif
_cod_data_source_block 04s022mm
_cod_depositor_comments
;
The following automatic conversions were performed:

'_symmetry_cell_setting' value 'Monoclinic' changed to 'monoclinic'
according to /home/saulius/struct/CIF-dictionaries/cif_core.dic
dictionary named 'cif_core.dic' version 2.4.2 from 2011-04-26.

Automatic conversion script
Id: cif_fix_values 1891 2012-01-12 08:04:46Z andrius 
;
_cod_original_sg_symbol_H-M 'P 21/c'
_cod_database_code 4332416

loop_
_symmetry_equiv_pos_as_xyz
'x, y, z'
'-x, y+1/2, -z+1/2'
'-x, -y, -z'
'x, -y-1/2, z-1/2'

loop_
_atom_site_label
_atom_site_type_symbol
_atom_site_fract_x
_atom_site_fract_y
_atom_site_fract_z
_atom_site_U_iso_or_equiv
_atom_site_adp_type
_atom_site_occupancy
_atom_site_symmetry_multiplicity
_atom_site_calc_flag
_atom_site_refinement_flags
Cu1 Cu 0.17916(3) 0.34471(2) 0.56658(3) 0.02134(12) Uani 1 1 d .
P1 P 0.29394(6) 0.41207(5) 0.53119(6) 0.01788(19) Uani 1 1 d .
C1 C 0.0343(2) 0.2399(2) 0.6328(2) 0.0212(7) Uani 1 1 d .
H1 H -0.0161 0.2051 0.6501 0.017(8) Uiso 1 1 calc R
C2 C 0.1036(2) 0.2904(2) 0.7376(2) 0.0254(8) Uani 1 1 d .
H2A H 0.0615 0.3354 0.7533 0.042(10) Uiso 1 1 calc R
H2B H 0.1306 0.2479 0.8003 0.029(9) Uiso 1 1 calc R
C11 C 0.0836(2) 0.0858(2) 0.5975(2) 0.0239(7) Uani 1 1 d .
H11 H 0.0409 0.0513 0.6199 0.037(10) Uiso 1 1 calc R
C12 C 0.1492(3) 0.0541(2) 0.5579(2) 0.0270(8) Uani 1 1 d .
H12 H 0.1627 -0.0066 0.5484 0.027(9) Uiso 1 1 calc R
C13 C 0.1924(2) 0.1297(2) 0.5344(2) 0.0242(7) Uani 1 1 d .
H13 H 0.2405 0.1278 0.5037 0.019(8) Uiso 1 1 calc R
C21 C -0.1281(2) 0.2962(2) 0.4748(2) 0.0250(7) Uani 1 1 d .
H21 H -0.1769 0.2574 0.4820 0.028(9) Uiso 1 1 calc R
C22 C -0.1482(3) 0.3604(2) 0.3966(3) 0.0288(8) Uani 1 1 d .
H22 H -0.2137 0.3758 0.3388 0.026(9) Uiso 1 1 calc R
C23 C -0.0539(3) 0.3986(2) 0.4183(3) 0.0270(8) Uani 1 1 d .
H23 H -0.0448 0.4460 0.3764 0.040(10) Uiso 1 1 calc R
C31 C 0.2600(2) 0.51537(19) 0.4509(2) 0.0176(7) Uani 1 1 d .
C32 C 0.1653(2) 0.5191(2) 0.3576(2) 0.0225(7) Uani 1 1 d .
H32 H 0.1185 0.4704 0.3410 0.026(9) Uiso 1 1 calc R
C33 C 0.1385(3) 0.5931(2) 0.2886(2) 0.0259(8) Uani 1 1 d .
H33 H 0.0747 0.5940 0.2236 0.031(9) Uiso 1 1 calc R
C34 C 0.2040(3) 0.6650(2) 0.3141(3) 0.0295(8) Uani 1 1 d .
H34 H 0.1853 0.7160 0.2671 0.017(8) Uiso 1 1 calc R
C35 C 0.2973(3) 0.6634(2) 0.4083(3) 0.0294(8) Uani 1 1 d .
H35 H 0.3420 0.7136 0.4268 0.032(9) Uiso 1 1 calc R
C36 C 0.3256(2) 0.5885(2) 0.4756(2) 0.0229(7) Uani 1 1 d .
H36 H 0.3905 0.5871 0.5391 0.019(8) Uiso 1 1 calc R
C41 C 0.4067(2) 0.44260(19) 0.6593(2) 0.0185(7) Uani 1 1 d .
C42 C 0.3872(2) 0.48068(19) 0.7431(2) 0.0211(7) Uani 1 1 d .
H42 H 0.3181 0.4922 0.7301 0.024(8) Uiso 1 1 calc R
C43 C 0.4668(3) 0.5016(2) 0.8438(2) 0.0265(8) Uani 1 1 d .
H43 H 0.4524 0.5290 0.8992 0.024(8) Uiso 1 1 calc R
C44 C 0.5677(3) 0.4832(2) 0.8653(3) 0.0307(8) Uani 1 1 d .
H44 H 0.6225 0.4958 0.9360 0.037(9) Uiso 1 1 calc R
C45 C 0.5882(3) 0.4461(2) 0.7829(2) 0.0281(8) Uani 1 1 d .
H45 H 0.6575 0.4338 0.7970 0.020(8) Uiso 1 1 calc R
C46 C 0.5085(2) 0.4268(2) 0.6797(2) 0.0231(7) Uani 1 1 d .
H46 H 0.5235 0.4028 0.6230 0.020(8) Uiso 1 1 calc R
C51 C 0.3526(2) 0.34519(19) 0.4595(2) 0.0181(7) Uani 1 1 d .
C52 C 0.3596(2) 0.3743(2) 0.3648(2) 0.0218(7) Uani 1 1 d .
H52 H 0.3303 0.4301 0.3325 0.005(7) Uiso 1 1 calc R
C53 C 0.4093(2) 0.3223(2) 0.3170(2) 0.0257(8) Uani 1 1 d .
H53 H 0.4143 0.3430 0.2528 0.020(8) Uiso 1 1 calc R
C54 C 0.4512(3) 0.2409(2) 0.3625(3) 0.0273(8) Uani 1 1 d .
H54 H 0.4854 0.2055 0.3301 0.023(8) Uiso 1 1 calc R
C55 C 0.4430(3) 0.2112(2) 0.4560(3) 0.0292(8) Uani 1 1 d .
H55 H 0.4717 0.1551 0.4877 0.018(8) Uiso 1 1 calc R
C56 C 0.3935(2) 0.2625(2) 0.5034(2) 0.0246(7) Uani 1 1 d .
H56 H 0.3874 0.2409 0.5666 0.020(8) Uiso 1 1 calc R
N1 N 0.19131(19) 0.33600(17) 0.73111(19) 0.0222(6) Uani 1 1 d .
H1A H 0.2511 0.3060 0.7752 0.044(11) Uiso 1 1 calc R
H1B H 0.1966 0.3928 0.7592 0.052(12) Uiso 1 1 calc R
N2 N 0.1650(2) 0.54978(19) 0.8569(2) 0.0283(7) Uani 1 1 d .
N11 N 0.15833(19) 0.20451(16) 0.55985(19) 0.0216(6) Uani 1 1 d .
N12 N 0.09087(19) 0.17561(16) 0.59884(19) 0.0208(6) Uani 1 1 d .
N21 N 0.0223(2) 0.36061(17) 0.5054(2) 0.0238(6) Uani 1 1 d .
N22 N -0.02565(19) 0.29816(17) 0.54019(19) 0.0215(6) Uani 1 1 d .
O1 O 0.24379(18) 0.51271(16) 0.86136(18) 0.0364(6) Uani 1 1 d .
O2 O 0.07932(19) 0.51241(18) 0.80477(18) 0.0429(7) Uani 1 1 d .
O3 O 0.1714(2) 0.62103(16) 0.9061(2) 0.0498(7) Uani 1 1 d .

loop_
_atom_site_aniso_label
_atom_site_aniso_U_11
_atom_site_aniso_U_22
_atom_site_aniso_U_33
_atom_site_aniso_U_23
_atom_site_aniso_U_13
_atom_site_aniso_U_12
Cu1 0.0213(2) 0.0223(2) 0.0228(2) -0.00003(16) 0.01187(17) -0.00375(18)
P1 0.0184(5) 0.0189(4) 0.0174(4) -0.0004(3) 0.0088(3) -0.0016(3)
C1 0.0212(18) 0.0197(17) 0.0271(17) 0.0034(13) 0.0147(15) -0.0008(14)
C2 0.0254(19) 0.0299(19) 0.0227(17) 0.0015(14) 0.0125(15) 0.0020(15)
C11 0.0260(19) 0.0189(17) 0.0231(16) 0.0006(13) 0.0074(15) -0.0057(15)
C12 0.034(2) 0.0185(18) 0.0252(17) -0.0017(14) 0.0103(16) 0.0014(15)
C13 0.0265(19) 0.0251(19) 0.0228(17) -0.0028(13) 0.0127(15) 0.0032(15)
C21 0.0173(18) 0.0264(19) 0.0319(18) -0.0075(15) 0.0114(15) -0.0004(15)
C22 0.025(2) 0.030(2) 0.0264(17) 0.0005(15) 0.0061(16) 0.0073(16)
C23 0.030(2) 0.0251(19) 0.0270(17) 0.0053(15) 0.0133(16) 0.0050(16)
C31 0.0213(18) 0.0177(16) 0.0181(15) -0.0014(12) 0.0124(14) 0.0004(13)
C32 0.0251(19) 0.0220(17) 0.0239(17) -0.0014(14) 0.0141(15) -0.0007(15)
C33 0.026(2) 0.031(2) 0.0200(16) -0.0008(14) 0.0093(15) 0.0057(16)
C34 0.038(2) 0.0233(19) 0.0339(19) 0.0085(15) 0.0214(17) 0.0095(16)
C35 0.033(2) 0.0199(18) 0.041(2) 0.0016(15) 0.0218(18) -0.0045(16)
C36 0.0184(18) 0.0248(18) 0.0254(17) -0.0021(14) 0.0096(15) -0.0002(14)
C41 0.0239(18) 0.0144(15) 0.0192(15) 0.0015(12) 0.0113(14) -0.0038(13)
C42 0.0225(19) 0.0184(17) 0.0232(16) 0.0023(13) 0.0108(14) -0.0003(14)
C43 0.035(2) 0.0252(19) 0.0197(17) -0.0033(14) 0.0127(16) -0.0097(16)
C44 0.032(2) 0.032(2) 0.0177(17) 0.0024(14) 0.0018(15) -0.0125(16)
C45 0.0159(19) 0.038(2) 0.0279(18) 0.0046(15) 0.0070(15) -0.0048(15)
C46 0.0242(19) 0.0259(18) 0.0239(17) -0.0005(14) 0.0150(15) -0.0025(14)
C51 0.0131(16) 0.0195(16) 0.0175(15) -0.0038(13) 0.0029(12) -0.0050(13)
C52 0.0255(19) 0.0193(17) 0.0211(16) 0.0014(13) 0.0108(14) -0.0011(14)
C53 0.030(2) 0.0274(19) 0.0227(16) -0.0043(14) 0.0139(15) -0.0048(15)
C54 0.027(2) 0.0266(19) 0.0286(18) -0.0115(15) 0.0124(16) -0.0027(15)
C55 0.032(2) 0.0179(18) 0.0341(19) 0.0006(14) 0.0113(16) 0.0041(15)
C56 0.030(2) 0.0222(18) 0.0220(17) 0.0009(14) 0.0114(15) -0.0027(15)
N1 0.0209(15) 0.0249(16) 0.0201(13) 0.0003(12) 0.0082(12) 0.0011(13)
N2 0.0303(18) 0.0347(18) 0.0217(14) 0.0064(13) 0.0131(14) 0.0039(15)
N11 0.0234(16) 0.0193(15) 0.0271(14) -0.0013(11) 0.0156(13) -0.0032(12)
N12 0.0219(15) 0.0177(14) 0.0245(13) 0.0026(11) 0.0117(12) 0.0004(11)
N21 0.0237(16) 0.0226(15) 0.0262(14) 0.0062(11) 0.0120(12) 0.0009(12)
N22 0.0190(15) 0.0231(15) 0.0240(14) 0.0021(11) 0.0110(12) 0.0008(12)
O1 0.0261(14) 0.0473(16) 0.0390(14) -0.0078(11) 0.0174(12) 0.0089(12)
O2 0.0263(15) 0.0697(19) 0.0291(13) 0.0046(12) 0.0089(12) -0.0082(14)
O3 0.070(2) 0.0255(14) 0.0666(18) -0.0104(13) 0.0416(16) 0.0039(14)

loop_
_atom_type_symbol
_atom_type_description
_atom_type_scat_dispersion_real
_atom_type_scat_dispersion_imag
_atom_type_scat_source
C C 0.0033 0.0016 'International Tables Vol C Tables 4.2.6.8 and 6.1.1.4'
H H 0.0000 0.0000 'International Tables Vol C Tables 4.2.6.8 and 6.1.1.4'
N N 0.0061 0.0033 'International Tables Vol C Tables 4.2.6.8 and 6.1.1.4'
O O 0.0106 0.0060 'International Tables Vol C Tables 4.2.6.8 and 6.1.1.4'
P P 0.1023 0.0942 'International Tables Vol C Tables 4.2.6.8 and 6.1.1.4'
Cu Cu 0.3201 1.2651 'International Tables Vol C Tables 4.2.6.8 and 6.1.1.4'

loop_
_geom_angle_atom_site_label_1
_geom_angle_atom_site_label_2
_geom_angle_atom_site_label_3
_geom_angle
N21 Cu1 N11 89.26(10)
N21 Cu1 N1 89.72(10)
N11 Cu1 N1 85.95(9)
N21 Cu1 P1 132.33(7)
N11 Cu1 P1 124.11(7)
N1 Cu1 P1 122.18(7)
C31 P1 C41 103.94(13)
C31 P1 C51 102.57(13)
C41 P1 C51 101.89(13)
C31 P1 Cu1 119.53(10)
C41 P1 Cu1 110.99(9)
C51 P1 Cu1 115.86(10)
N22 C1 N12 109.3(2)
N22 C1 C2 113.3(3)
N12 C1 C2 112.8(3)
N22 C1 H1 107.0
N12 C1 H1 107.0
C2 C1 H1 107.0
N1 C2 C1 114.0(2)
N1 C2 H2A 108.8
C1 C2 H2A 108.8
N1 C2 H2B 108.8
C1 C2 H2B 108.8
H2A C2 H2B 107.6
N12 C11 C12 106.9(3)
N12 C11 H11 126.6
C12 C11 H11 126.6
C11 C12 C13 105.3(3)
C11 C12 H12 127.3
C13 C12 H12 127.3
N11 C13 C12 111.8(3)
N11 C13 H13 124.1
C12 C13 H13 124.1
N22 C21 C22 106.8(3)
N22 C21 H21 126.6
C22 C21 H21 126.6
C21 C22 C23 105.9(3)
C21 C22 H22 127.0
C23 C22 H22 127.0
N21 C23 C22 111.3(3)
N21 C23 H23 124.4
C22 C23 H23 124.4
C36 C31 C32 118.7(3)
C36 C31 P1 123.3(2)
C32 C31 P1 117.9(2)
C33 C32 C31 120.6(3)
C33 C32 H32 119.7
C31 C32 H32 119.7
C34 C33 C32 120.1(3)
C34 C33 H33 120.0
C32 C33 H33 120.0
C33 C34 C35 120.0(3)
C33 C34 H34 120.0
C35 C34 H34 120.0
C34 C35 C36 120.1(3)
C34 C35 H35 120.0
C36 C35 H35 120.0
C35 C36 C31 120.5(3)
C35 C36 H36 119.7
C31 C36 H36 119.7
C46 C41 C42 118.7(3)
C46 C41 P1 124.5(2)
C42 C41 P1 116.7(2)
C43 C42 C41 120.7(3)
C43 C42 H42 119.6
C41 C42 H42 119.6
C42 C43 C44 120.5(3)
C42 C43 H43 119.7
C44 C43 H43 119.7
C43 C44 C45 119.3(3)
C43 C44 H44 120.3
C45 C44 H44 120.3
C44 C45 C46 120.7(3)
C44 C45 H45 119.7
C46 C45 H45 119.7
C45 C46 C41 120.0(3)
C45 C46 H46 120.0
C41 C46 H46 120.0
C56 C51 C52 118.7(3)
C56 C51 P1 118.2(2)
C52 C51 P1 123.1(2)
C51 C52 C53 120.4(3)
C51 C52 H52 119.8
C53 C52 H52 119.8
C54 C53 C52 120.3(3)
C54 C53 H53 119.8
C52 C53 H53 119.8
C53 C54 C55 119.3(3)
C53 C54 H54 120.3
C55 C54 H54 120.3
C56 C55 C54 120.5(3)
C56 C55 H55 119.7
C54 C55 H55 119.7
C55 C56 C51 120.7(3)
C55 C56 H56 119.7
C51 C56 H56 119.7
C2 N1 Cu1 114.00(17)
C2 N1 H1A 108.8
Cu1 N1 H1A 108.8
C2 N1 H1B 108.8
Cu1 N1 H1B 108.8
H1A N1 H1B 107.6
O3 N2 O1 120.6(3)
O3 N2 O2 120.5(3)
O1 N2 O2 118.9(3)
C13 N11 N12 103.9(2)
C13 N11 Cu1 141.8(2)
N12 N11 Cu1 114.22(18)
C11 N12 N11 112.1(2)
C11 N12 C1 127.7(3)
N11 N12 C1 120.2(2)
C23 N21 N22 104.4(3)
C23 N21 Cu1 137.7(2)
N22 N21 Cu1 114.81(18)
C21 N22 N21 111.6(2)
C21 N22 C1 127.9(3)
N21 N22 C1 120.4(2)

loop_
_geom_bond_atom_site_label_1
_geom_bond_atom_site_label_2
_geom_bond_distance
Cu1 N21 2.053(3)
Cu1 N11 2.116(2)
Cu1 N1 2.145(2)
Cu1 P1 2.1632(9)
P1 C31 1.825(3)
P1 C41 1.832(3)
P1 C51 1.834(3)
C1 N22 1.453(4)
C1 N12 1.460(4)
C1 C2 1.521(4)
C1 H1 1.0000
C2 N1 1.474(4)
C2 H2A 0.9900
C2 H2B 0.9900
C11 N12 1.348(4)
C11 C12 1.358(4)
C11 H11 0.9500
C12 C13 1.394(4)
C12 H12 0.9500
C13 N11 1.328(4)
C13 H13 0.9500
C21 N22 1.347(4)
C21 C22 1.358(4)
C21 H21 0.9500
C22 C23 1.384(4)
C22 H22 0.9500
C23 N21 1.330(4)
C23 H23 0.9500
C31 C36 1.388(4)
C31 C32 1.390(4)
C32 C33 1.386(4)
C32 H32 0.9500
C33 C34 1.374(4)
C33 H33 0.9500
C34 C35 1.383(4)
C34 H34 0.9500
C35 C36 1.384(4)
C35 H35 0.9500
C36 H36 0.9500
C41 C46 1.390(4)
C41 C42 1.397(4)
C42 C43 1.371(4)
C42 H42 0.9500
C43 C44 1.381(4)
C43 H43 0.9500
C44 C45 1.382(4)
C44 H44 0.9500
C45 C46 1.387(4)
C45 H45 0.9500
C46 H46 0.9500
C51 C56 1.386(4)
C51 C52 1.391(4)
C52 C53 1.392(4)
C52 H52 0.9500
C53 C54 1.378(4)
C53 H53 0.9500
C54 C55 1.387(4)
C54 H54 0.9500
C55 C56 1.381(4)
C55 H55 0.9500
C56 H56 0.9500
N1 H1A 0.9200
N1 H1B 0.9200
N2 O3 1.237(3)
N2 O1 1.242(3)
N2 O2 1.253(3)
N11 N12 1.363(3)
N21 N22 1.362(3)

loop_
_geom_hbond_atom_site_label_D
_geom_hbond_atom_site_label_H
_geom_hbond_atom_site_label_A
_geom_hbond_distance_DH
_geom_hbond_distance_HA
_geom_hbond_distance_DA
_geom_hbond_angle_DHA
_geom_hbond_site_symmetry_A
N1 H1B O1 0.92 2.18 3.077(3) 165.1 .
C1 H1 O3 1.00 2.38 3.298(4) 151.4 2_546

loop_
_geom_torsion_atom_site_label_1
_geom_torsion_atom_site_label_2
_geom_torsion_atom_site_label_3
_geom_torsion_atom_site_label_4
_geom_torsion
N21 Cu1 P1 C31 12.26(15)
N11 Cu1 P1 C31 138.85(13)
N1 Cu1 P1 C31 -112.16(13)
N21 Cu1 P1 C41 133.19(14)
N11 Cu1 P1 C41 -100.23(13)
N1 Cu1 P1 C41 8.76(14)
N21 Cu1 P1 C51 -111.27(14)
N11 Cu1 P1 C51 15.31(13)
N1 Cu1 P1 C51 124.30(13)
N22 C1 C2 N1 -70.0(3)
N12 C1 C2 N1 54.9(3)
N12 C11 C12 C13 -1.3(3)
C11 C12 C13 N11 1.4(4)
N22 C21 C22 C23 0.7(3)
C21 C22 C23 N21 0.3(4)
C41 P1 C31 C36 15.0(3)
C51 P1 C31 C36 -90.8(3)
Cu1 P1 C31 C36 139.4(2)
C41 P1 C31 C32 -167.9(2)
C51 P1 C31 C32 86.2(2)
Cu1 P1 C31 C32 -43.5(2)
C36 C31 C32 C33 2.1(4)
P1 C31 C32 C33 -175.1(2)
C31 C32 C33 C34 -2.4(5)
C32 C33 C34 C35 0.6(5)
C33 C34 C35 C36 1.4(5)
C34 C35 C36 C31 -1.6(5)
C32 C31 C36 C35 -0.2(4)
P1 C31 C36 C35 176.9(2)
C31 P1 C41 C46 -97.9(3)
C51 P1 C41 C46 8.5(3)
Cu1 P1 C41 C46 132.4(2)
C31 P1 C41 C42 85.1(2)
C51 P1 C41 C42 -168.6(2)
Cu1 P1 C41 C42 -44.6(2)
C46 C41 C42 C43 -0.4(4)
P1 C41 C42 C43 176.8(2)
C41 C42 C43 C44 -1.8(5)
C42 C43 C44 C45 2.2(5)
C43 C44 C45 C46 -0.5(5)
C44 C45 C46 C41 -1.6(5)
C42 C41 C46 C45 2.1(4)
P1 C41 C46 C45 -174.9(2)
C31 P1 C51 C56 176.4(2)
C41 P1 C51 C56 69.0(3)
Cu1 P1 C51 C56 -51.6(3)
C31 P1 C51 C52 -2.4(3)
C41 P1 C51 C52 -109.8(3)
Cu1 P1 C51 C52 129.6(2)
C56 C51 C52 C53 -1.8(4)
P1 C51 C52 C53 177.0(2)
C51 C52 C53 C54 0.6(5)
C52 C53 C54 C55 0.3(5)
C53 C54 C55 C56 -0.1(5)
C54 C55 C56 C51 -1.1(5)
C52 C51 C56 C55 2.0(5)
P1 C51 C56 C55 -176.8(2)
C1 C2 N1 Cu1 13.3(3)
N21 Cu1 N1 C2 35.4(2)
N11 Cu1 N1 C2 -53.9(2)
P1 Cu1 N1 C2 177.83(17)
C12 C13 N11 N12 -0.9(3)
C12 C13 N11 Cu1 175.1(2)
N21 Cu1 N11 C13 139.9(3)
N1 Cu1 N11 C13 -130.3(3)
P1 Cu1 N11 C13 -3.7(4)
N21 Cu1 N11 N12 -44.40(19)
N1 Cu1 N11 N12 45.38(19)
P1 Cu1 N11 N12 172.02(15)
C12 C11 N12 N11 0.8(3)
C12 C11 N12 C1 178.9(3)
C13 N11 N12 C11 0.0(3)
Cu1 N11 N12 C11 -177.23(18)
C13 N11 N12 C1 -178.2(2)
Cu1 N11 N12 C1 4.5(3)
N22 C1 N12 C11 -119.8(3)
C2 C1 N12 C11 113.1(3)
N22 C1 N12 N11 58.1(3)
C2 C1 N12 N11 -68.9(3)
C22 C23 N21 N22 -1.0(3)
C22 C23 N21 Cu1 156.7(2)
N11 Cu1 N21 C23 -121.3(3)
N1 Cu1 N21 C23 152.7(3)
P1 Cu1 N21 C23 17.0(4)
N11 Cu1 N21 N22 34.9(2)
N1 Cu1 N21 N22 -51.1(2)
P1 Cu1 N21 N22 173.22(14)
C22 C21 N22 N21 -1.4(3)
C22 C21 N22 C1 -177.2(3)
C23 N21 N22 C21 1.5(3)
Cu1 N21 N22 C21 -162.23(19)
C23 N21 N22 C1 177.7(3)
Cu1 N21 N22 C1 14.0(3)
N12 C1 N22 C21 104.2(3)
C2 C1 N22 C21 -129.1(3)
N12 C1 N22 N21 -71.3(3)
C2 C1 N22 N21 55.4(3)
